data_1504874
loop_
_publ_author_name
'Austin, Kerrie A. B.'
'Banwell, Martin G.'
'Willis, Anthony C.'

_publ_section_title
;
 A formal total synthesis of platencin.
;
_journal_issue 20
_journal_name_full 'Organic letters'
_journal_page_first 4465
_journal_page_last 4468
_journal_paper_doi 10.1021/ol801647h
_journal_volume 10
_journal_year 2008
_chemical_absolute_configuration syn
_chemical_compound_source local
_chemical_formula_moiety 'C15 H22 O3'
_chemical_formula_sum 'C15 H22 O3'
_chemical_formula_weight 250.34
_space_group_IT_number 4
_symmetry_cell_setting monoclinic
_symmetry_space_group_name_Hall 'P 2yb'
_symmetry_space_group_name_H-M 'P 1 21 1'
_atom_sites_solution_hydrogens geom
_atom_sites_solution_primary direct
_audit_creation_date 07-10-16
_audit_creation_method CRYSTALS_ver_12.18
_audit_update_record
;
2007-10-16 - Report on C15 H22 O3
              by Anthony C. Willis
              for  Kerrie Austin and Martin Banwell

2007-10-16 - passes checkcif tests with minor warnings

;
_cell_angle_alpha 90
_cell_angle_beta 107.3016(11)
_cell_angle_gamma 90
_cell_formula_units_Z 2
_cell_length_a 6.2293(1)
_cell_length_b 16.5761(3)
_cell_length_c 6.7802(1)
_cell_measurement_reflns_used 10846
_cell_measurement_temperature 200
_cell_measurement_theta_max 30
_cell_measurement_theta_min 2.6
_cell_volume 668.428(19)
_computing_cell_refinement 'Denzo/Scalepack (Otwinowski & Minor, 1997)'
_computing_data_collection 'COLLECT (Nonius BV, 1997)'
_computing_data_reduction 'Denzo/Scalepack (Otwinowski & Minor, 1997)'
_computing_molecular_graphics
;
ORTEP-II (Johnson 1976) in teXsan (MSC, 1992-1997)
;
_computing_publication_material 'CRYSTALS (Watkin et al 2003)'
_computing_structure_refinement 'CRYSTALS (Watkin et al 2003)'
_computing_structure_solution 'SIR92 (Altomare et al, 1994)'
_diffrn_ambient_temperature 200
_diffrn_measured_fraction_theta_full 0.996
_diffrn_measured_fraction_theta_max 0.996
_diffrn_measurement_device_type 'Nonius KappaCCD'
_diffrn_measurement_method ' \f and \w scans with CCD '
_diffrn_radiation_monochromator graphite
_diffrn_radiation_type 'Mo K\a'
_diffrn_radiation_wavelength 0.71073
_diffrn_reflns_av_R_equivalents 0.033
_diffrn_reflns_limit_h_max 8
_diffrn_reflns_limit_h_min -8
_diffrn_reflns_limit_k_max 23
_diffrn_reflns_limit_k_min -23
_diffrn_reflns_limit_l_max 9
_diffrn_reflns_limit_l_min -9
_diffrn_reflns_number 17110
_diffrn_reflns_theta_full 30.039
_diffrn_reflns_theta_max 30.039
_diffrn_reflns_theta_min 3.379
_diffrn_standards_number 0
_exptl_absorpt_coefficient_mu 0.085
_exptl_absorpt_correction_T_max 0.987
_exptl_absorpt_correction_T_min 0.973
_exptl_absorpt_correction_type integration
_exptl_absorpt_process_details
;
via Gaussian method (Coppens, 1970) implemented in maXus (2000)
;
_exptl_crystal_colour colourless
_exptl_crystal_density_diffrn 1.244
_exptl_crystal_density_meas ?
_exptl_crystal_description block
_exptl_crystal_F_000 272
_exptl_crystal_size_max 0.38
_exptl_crystal_size_mid 0.20
_exptl_crystal_size_min 0.18
_refine_diff_density_max 0.22
_refine_diff_density_min -0.14
_refine_ls_abs_structure_details
;
The enantiomer has been assigned by reference to an unchanging chiral
centre in the synthetic procedure.
;
_refine_ls_extinction_method None
_refine_ls_goodness_of_fit_ref 1.1341
_refine_ls_hydrogen_treatment refxyz
_refine_ls_matrix_type full
_refine_ls_number_parameters 229
_refine_ls_number_reflns 1776
_refine_ls_number_restraints 1
_refine_ls_R_factor_all 0.0331
_refine_ls_R_factor_gt 0.0289
_refine_ls_shift/su_max 0.022784
_refine_ls_structure_factor_coef F
_refine_ls_weighting_details
;
  Method, part 1, Chebychev polynomial,
(Carruthers & Watkin, 1979, Prince, 1982)
  [weight] = 1.0/[A~0~*T~0~(x)+A~1~*T~1~(x) ... +A~n-1~]*T~n-1~(x)]
  where A~i~ are the Chebychev coefficients listed below and x= Fcalc/Fmax
  Method = Robust Weighting (Prince, 1982)
  W = [weight] * [1-(deltaF/6*sigmaF)^2^]^2^
  A~i~ are:
  1.22 0.674 1.03
;
_refine_ls_weighting_scheme calc
_refine_ls_wR_factor_all 0.0341
_refine_ls_wR_factor_gt 0.0322
_refine_ls_wR_factor_ref 0.0322
_reflns_limit_h_max 8
_reflns_limit_h_min -8
_reflns_limit_k_max 23
_reflns_limit_k_min 0
_reflns_limit_l_max 9
_reflns_limit_l_min 0
_reflns_number_gt 1776
_reflns_number_total 2012
_reflns_threshold_expression I>2.0\s(I)
_oxford_diffrn_Wilson_B_factor 2.05
_oxford_diffrn_Wilson_scale 0.29
_oxford_refine_ls_scale 1.977(5)
_oxford_structure_analysis_title '10161615 ban0741'
_cod_data_source_file ol801647h_si_002.cif
_cod_data_source_block ban0741
_cod_depositor_comments
;
The following automatic conversions were performed:

'_symmetry_cell_setting' value 'Monoclinic' changed to 'monoclinic'
according to /home/saulius/struct/CIF-dictionaries/cif_core.dic
dictionary named 'cif_core.dic' version 2.4.1 from 2010-06-29.

Automatic conversion script
Id: cif_fix_values 1715 2011-07-08 13:25:40Z adriana 

The following automatic conversions were performed:

'_exptl_crystal_density_meas' value ' not measured ' was changed to
'?' - the value is perceived as not measured.

Automatic conversion script
Id: cif_fix_values 3008 2015-01-20 13:52:24Z robertas 
;
_cod_original_sg_symbol_H-M 'P 1 21 1 '
_cod_database_code 1504874

loop_
_symmetry_equiv_pos_as_xyz
x,y,z
-x,y+1/2,-z

loop_
_atom_site_label
_atom_site_type_symbol
_atom_site_fract_x
_atom_site_fract_y
_atom_site_fract_z
_atom_site_U_iso_or_equiv
_atom_site_occupancy
_atom_site_adp_type
O1 O 0.14329(18) 0.29887(10) 0.38052(17) 0.0366 1.0000 Uani
O2 O 0.21931(15) 0.65262(10) 0.19481(12) 0.0297 1.0000 Uani
O3 O 0.19026(14) 0.73499(10) 0.45210(12) 0.0293 1.0000 Uani
C1 C 0.15493(18) 0.38258(11) 0.33393(17) 0.0278 1.0000 Uani
C2 C 0.3818(2) 0.39619(11) 0.29712(18) 0.0283 1.0000 Uani
C3 C 0.41653(19) 0.48518(11) 0.25447(17) 0.0275 1.0000 Uani
C4 C 0.38720(16) 0.54056(11) 0.42496(15) 0.0222 1.0000 Uani
C5 C 0.40355(17) 0.62993(11) 0.36923(16) 0.0245 1.0000 Uani
C6 C 0.38341(18) 0.68553(11) 0.54703(16) 0.0252 1.0000 Uani
C7 C 0.34775(18) 0.63392(11) 0.72201(16) 0.0276 1.0000 Uani
C8 C 0.5479(2) 0.57731(12) 0.78296(17) 0.0319 1.0000 Uani
C9 C 0.56743(17) 0.52968(11) 0.63052(17) 0.0282 1.0000 Uani
C10 C 0.13417(19) 0.58220(11) 0.63949(18) 0.0287 1.0000 Uani
C11 C 0.15552(16) 0.52625(10) 0.46260(15) 0.0231 1.0000 Uani
C12 C 0.12826(18) 0.43690(11) 0.50695(18) 0.0261 1.0000 Uani
C13 C 0.15067(19) 0.73128(11) 0.23240(16) 0.0272 1.0000 Uani
C14 C 0.2900(2) 0.79520(11) 0.1647(2) 0.0353 1.0000 Uani
C15 C -0.0988(2) 0.73939(12) 0.1262(2) 0.0385 1.0000 Uani
H1 H 0.032(4) 0.2951(14) 0.418(3) 0.0440 1.0000 Uiso
H11 H 0.033(3) 0.3913(14) 0.195(3) 0.0347 1.0000 Uiso
H21 H 0.498(3) 0.3783(14) 0.421(3) 0.0362 1.0000 Uiso
H22 H 0.390(3) 0.3618(13) 0.188(3) 0.0362 1.0000 Uiso
H31 H 0.566(3) 0.4918(14) 0.231(3) 0.0361 1.0000 Uiso
H32 H 0.298(3) 0.5027(13) 0.126(3) 0.0361 1.0000 Uiso
H51 H 0.547(3) 0.6396(13) 0.326(3) 0.0313 1.0000 Uiso
H61 H 0.524(3) 0.7219(12) 0.601(3) 0.0313 1.0000 Uiso
H71 H 0.340(3) 0.6686(12) 0.846(3) 0.0344 1.0000 Uiso
H81 H 0.642(3) 0.5796(14) 0.922(3) 0.0374 1.0000 Uiso
H91 H 0.686(3) 0.4915(13) 0.642(3) 0.0340 1.0000 Uiso
H101 H -0.004(3) 0.6181(13) 0.596(3) 0.0372 1.0000 Uiso
H102 H 0.111(3) 0.5505(13) 0.760(3) 0.0372 1.0000 Uiso
H111 H 0.033(3) 0.5407(12) 0.329(3) 0.0290 1.0000 Uiso
H121 H 0.229(3) 0.4228(13) 0.630(3) 0.0336 1.0000 Uiso
H122 H -0.029(3) 0.4267(12) 0.520(3) 0.0336 1.0000 Uiso
H141 H 0.235(4) 0.8468(15) 0.193(3) 0.0440 1.0000 Uiso
H142 H 0.454(4) 0.7894(16) 0.242(3) 0.0440 1.0000 Uiso
H143 H 0.265(4) 0.7912(15) 0.024(3) 0.0440 1.0000 Uiso
H151 H -0.161(4) 0.7921(16) 0.156(3) 0.0456 1.0000 Uiso
H152 H -0.129(4) 0.7374(16) -0.023(4) 0.0456 1.0000 Uiso
H153 H -0.180(4) 0.7005(16) 0.174(3) 0.0456 1.0000 Uiso

loop_
_atom_site_aniso_label
_atom_site_aniso_U_11
_atom_site_aniso_U_22
_atom_site_aniso_U_33
_atom_site_aniso_U_23
_atom_site_aniso_U_13
_atom_site_aniso_U_12
O1 0.0433(5) 0.0205(4) 0.0535(5) -0.0016(3) 0.0259(4) -0.0055(3)
O2 0.0458(4) 0.0196(3) 0.0243(3) 0.0007(2) 0.0112(3) 0.0038(3)
O3 0.0352(4) 0.0270(4) 0.0271(4) -0.0016(3) 0.0114(3) 0.0067(3)
C1 0.0318(5) 0.0199(4) 0.0336(5) -0.0020(4) 0.0125(4) -0.0032(3)
C2 0.0336(5) 0.0206(4) 0.0358(5) -0.0018(3) 0.0183(4) 0.0000(3)
C3 0.0372(5) 0.0201(4) 0.0319(5) -0.0009(3) 0.0203(4) -0.0003(3)
C4 0.0258(4) 0.0178(4) 0.0270(4) 0.0006(3) 0.0140(3) -0.0003(3)
C5 0.0302(4) 0.0198(4) 0.0275(4) -0.0001(3) 0.0147(3) -0.0015(3)
C6 0.0295(4) 0.0201(4) 0.0277(4) -0.0019(3) 0.0108(3) -0.0006(3)
C7 0.0366(5) 0.0241(4) 0.0240(4) -0.0031(3) 0.0119(3) -0.0020(4)
C8 0.0349(5) 0.0287(5) 0.0282(5) 0.0011(4) 0.0037(4) -0.0031(4)
C9 0.0244(4) 0.0247(4) 0.0354(5) 0.0031(4) 0.0084(3) -0.0011(3)
C10 0.0340(5) 0.0255(4) 0.0333(5) -0.0038(4) 0.0201(4) -0.0028(4)
C11 0.0236(4) 0.0204(4) 0.0278(4) -0.0011(3) 0.0115(3) -0.0017(3)
C12 0.0271(4) 0.0211(4) 0.0342(5) -0.0006(4) 0.0155(4) -0.0030(3)
C13 0.0358(5) 0.0208(4) 0.0269(4) 0.0001(3) 0.0123(4) 0.0026(4)
C14 0.0474(6) 0.0227(5) 0.0389(6) 0.0024(4) 0.0176(5) -0.0012(4)
C15 0.0349(5) 0.0419(7) 0.0355(6) 0.0026(5) 0.0057(4) 0.0033(5)

loop_
_atom_type_symbol
_atom_type_scat_dispersion_real
_atom_type_scat_dispersion_imag
_atom_type_scat_Cromer_Mann_a1
_atom_type_scat_Cromer_Mann_b1
_atom_type_scat_Cromer_Mann_a2
_atom_type_scat_Cromer_Mann_b2
_atom_type_scat_Cromer_Mann_a3
_atom_type_scat_Cromer_Mann_b3
_atom_type_scat_Cromer_Mann_a4
_atom_type_scat_Cromer_Mann_b4
_atom_type_scat_Cromer_Mann_c
_atom_type_scat_source
C 0.0033 0.0016 2.3100 20.8439 1.0200 10.2075 1.5886 0.5687 0.8650 51.6512 0.2156 'International Tables Vol C 4.2.6.8 and 6.1.1.4'
H 0.0000 0.0000 0.4930 10.5109 0.3229 26.1257 0.1402 3.1424 0.0408 57.7998 0.0030 'International Tables Vol C 4.2.6.8 and 6.1.1.4'
O 0.0106 0.0060 3.0485 13.2771 2.2868 5.7011 1.5463 0.3239 0.8670 32.9089 0.2508 'International Tables Vol C 4.2.6.8 and 6.1.1.4'

loop_
_exptl_crystal_face_index_h
_exptl_crystal_face_index_k
_exptl_crystal_face_index_l
_exptl_crystal_face_perp_dist
1 0 0 0.100
-1 0 0 0.100
0 1 0 0.18
0 -1 0 0.200
0 0 1 0.070
0 0 -1 0.110
1 3 0 0.145

loop_
_geom_angle_atom_site_label_1
_geom_angle_atom_site_label_2
_geom_angle_atom_site_label_3
_geom_angle
_geom_angle_publ_flag
C1 O1 H1 104.5(17) no
C5 O2 C13 107.67(8) yes
C6 O3 C13 107.58(7) yes
O1 C1 C2 106.88(9) yes
O1 C1 C12 112.23(9) yes
C2 C1 C12 110.91(8) yes
O1 C1 H11 105.5(13) no
C2 C1 H11 107.2(11) no
C12 C1 H11 113.7(12) no
C1 C2 C3 111.34(8) yes
C1 C2 H21 107.5(12) no
C3 C2 H21 110.1(13) no
C1 C2 H22 107.8(12) no
C3 C2 H22 112.9(13) no
H21 C2 H22 106.9(18) no
C2 C3 C4 112.35(8) yes
C2 C3 H31 109.1(13) no
C4 C3 H31 112.5(13) no
C2 C3 H32 109.6(12) no
C4 C3 H32 105.1(12) no
H31 C3 H32 108.1(16) no
C3 C4 C5 111.14(8) yes
C3 C4 C9 113.62(8) yes
C5 C4 C9 104.76(8) yes
C3 C4 C11 110.95(8) yes
C5 C4 C11 108.61(8) yes
C9 C4 C11 107.45(8) yes
C4 C5 O2 111.11(8) yes
C4 C5 C6 110.74(8) yes
O2 C5 C6 104.80(8) yes
C4 C5 H51 110.2(12) no
O2 C5 H51 106.0(10) no
C6 C5 H51 113.8(11) no
C5 C6 O3 103.93(8) yes
C5 C6 C7 109.50(8) yes
O3 C6 C7 111.71(9) yes
C5 C6 H61 111.3(10) no
O3 C6 H61 109.5(11) no
C7 C6 H61 110.7(10) no
C6 C7 C8 105.06(9) yes
C6 C7 C10 109.75(9) yes
C8 C7 C10 107.81(9) yes
C6 C7 H71 111.9(11) no
C8 C7 H71 110.8(11) no
C10 C7 H71 111.2(11) no
C7 C8 C9 114.32(9) yes
C7 C8 H81 117.6(13) no
C9 C8 H81 128.1(13) no
C4 C9 C8 115.33(10) yes
C4 C9 H91 119.8(11) no
C8 C9 H91 124.9(11) no
C7 C10 C11 110.47(8) yes
C7 C10 H101 110.1(11) no
C11 C10 H101 112.5(12) no
C7 C10 H102 108.1(11) no
C11 C10 H102 112.1(12) no
H101 C10 H102 103.2(16) no
C10 C11 C4 109.40(8) yes
C10 C11 C12 112.71(8) yes
C4 C11 C12 110.00(8) yes
C10 C11 H111 109.2(11) no
C4 C11 H111 107.7(10) no
C12 C11 H111 107.6(11) no
C11 C12 C1 112.08(8) yes
C11 C12 H121 110.0(13) no
C1 C12 H121 110.6(12) no
C11 C12 H122 110.0(11) no
C1 C12 H122 107.2(11) no
H121 C12 H122 106.9(16) no
O3 C13 O2 104.93(8) yes
O3 C13 C14 110.17(9) yes
O2 C13 C14 110.84(9) yes
O3 C13 C15 108.96(9) yes
O2 C13 C15 108.56(9) yes
C14 C13 C15 113.05(10) yes
C13 C14 H141 107.0(14) no
C13 C14 H142 111.0(14) no
H141 C14 H142 110(2) no
C13 C14 H143 109.0(15) no
H141 C14 H143 107.9(19) no
H142 C14 H143 111.4(19) no
C13 C15 H151 112.8(12) no
C13 C15 H152 110.3(13) no
H151 C15 H152 105.6(19) no
C13 C15 H153 110.9(14) no
H151 C15 H153 104.7(19) no
H152 C15 H153 112.4(20) no

loop_
_geom_bond_atom_site_label_1
_geom_bond_atom_site_label_2
_geom_bond_distance
_geom_bond_publ_flag
O1 C1 1.4297(13) yes
O1 H1 0.81(2) no
O2 C5 1.4317(14) yes
O2 C13 1.4187(12) yes
O3 C6 1.4400(13) yes
O3 C13 1.4370(13) yes
C1 C2 1.5230(15) yes
C1 C12 1.5265(14) yes
C1 H11 1.027(19) no
C2 C3 1.5310(15) yes
C2 H21 0.98(2) no
C2 H22 0.95(2) no
C3 C4 1.5291(13) yes
C3 H31 1.00(2) no
C3 H32 1.00(2) no
C4 C5 1.5396(13) yes
C4 C9 1.5182(14) yes
C4 C11 1.5567(12) yes
C5 C6 1.5520(14) yes
C5 H51 1.030(19) no
C6 C7 1.5315(15) yes
C6 H61 1.039(19) no
C7 C8 1.5165(17) yes
C7 C10 1.5412(15) yes
C7 H71 1.03(2) no
C8 C9 1.3346(16) yes
C8 H81 0.95(2) no
C9 H91 0.96(2) no
C10 C11 1.5527(14) yes
C10 H101 1.01(2) no
C10 H102 1.02(2) no
C11 C12 1.5309(14) yes
C11 H111 1.025(17) no
C12 H121 0.91(2) no
C12 H122 1.024(19) no
C13 C14 1.5242(16) yes
C13 C15 1.5121(16) yes
C14 H141 0.96(3) no
C14 H142 1.00(2) no
C14 H143 0.92(2) no
C15 H151 1.00(3) no
C15 H152 0.97(2) no
C15 H153 0.93(3) no

loop_
_geom_contact_atom_site_label_1
_geom_contact_atom_site_label_2
_geom_contact_distance
_geom_contact_site_symmetry_2
_geom_contact_publ_flag
O1 O3 2.851(2) 2_546 no
O1 C6 3.406(2) 2_646 no
O1 C15 3.505(2) 2_545 no
O1 C15 3.576(2) 2_546 no
O2 C7 3.541(2) 1_554 no

loop_
_geom_hbond_atom_site_label_D
_geom_hbond_atom_site_label_H
_geom_hbond_atom_site_label_A
_geom_hbond_distance_DH
_geom_hbond_distance_HA
_geom_hbond_distance_DA
_geom_hbond_angle_DHA
_geom_hbond_site_symmetry_A
_geom_hbond_publ_flag
O1 H1 O3 0.81(3) 2.10(3) 2.851(2) 154(2) 2_546 no

loop_
_geom_torsion_atom_site_label_1
_geom_torsion_atom_site_label_2
_geom_torsion_atom_site_label_3
_geom_torsion_atom_site_label_4
_geom_torsion
_geom_torsion_publ_flag
O1 C1 C2 C3 -177.62(9) no
O1 C1 C12 C11 176.42(8) no
O2 C5 C4 C3 66.3(1) no
O2 C5 C4 C9 -170.6(1) no
O2 C5 C4 C11 -56.0(1) no
O2 C5 C6 O3 -0.9(2) no
O2 C5 C6 C7 118.6(1) no
O2 C13 O3 C6 32.5(1) no
O3 C6 C5 C4 -120.8(1) no
O3 C6 C7 C8 171.8(1) no
O3 C6 C7 C10 56.2(2) no
O3 C13 O2 C5 -33.1(1) no
C1 C2 C3 C4 54.6(1) no
C1 C12 C11 C4 -56.3(1) no
C1 C12 C11 C10 -178.71(8) no
C2 C1 C12 C11 56.9(1) no
C2 C3 C4 C5 -175.27(8) no
C2 C3 C4 C9 66.9(1) no
C2 C3 C4 C11 -54.3(1) no
C3 C2 C1 C12 -55.0(1) no
C3 C4 C5 C6 -177.67(8) no
C3 C4 C9 C8 179.7(1) no
C3 C4 C11 C10 178.8(1) no
C3 C4 C11 C12 54.5(1) no
C4 C5 O2 C13 140.5(1) no
C4 C5 C6 C7 -1.3(1) no
C4 C9 C8 C7 -0.0(2) no
C4 C11 C10 C7 -0.1(2) no
C5 O2 C13 C14 85.8(1) no
C5 O2 C13 C15 -149.5(1) no
C5 C4 C9 C8 58.2(2) no
C5 C4 C11 C10 -58.7(1) no
C5 C4 C11 C12 176.94(8) no
C5 C6 O3 C13 -19.0(2) no
C5 C6 C7 C8 57.2(1) no
C5 C6 C7 C10 -58.4(1) no
C6 O3 C13 C14 -86.9(2) no
C6 O3 C13 C15 148.6(1) no
C6 C5 O2 C13 20.8(1) no
C6 C5 C4 C9 -54.6(1) no
C6 C5 C4 C11 60.0(1) no
C6 C7 C8 C9 -59.7(2) no
C6 C7 C10 C11 59.4(2) no
C7 C6 O3 C13 -137.0(1) no
C7 C10 C11 C12 122.6(1) no
C8 C7 C10 C11 -54.5(1) no
C8 C9 C4 C11 -57.2(2) no
C9 C4 C11 C10 54.1(2) no
C9 C4 C11 C12 -70.2(1) no
C9 C8 C7 C10 57.3(2) no

loop_
_cod_related_entry_id
_cod_related_entry_code
_cod_related_entry_database
1 30651494 ChemSpider
